data_7150479
loop_
_publ_author_name
'Liao, Jian'
'Peng, Xiaohua'
'Zhang, Juhua'
'Yu, Kaibei'
'Cui, Xin'
'Zhu, Jin'
'Deng, Jingen'

_publ_section_title
;
 Facile resolution of racemic terbutaline and a study of molecular
 recognition through chiral supramolecules based on
 enantiodifferentiating self-assemblyElectronic supplementary
 information (ESI) available: 1) 1H and 13C NMR analyses of
 (R)-1&#x00B7;4 and (S)-1&#x00B7;4; 2) ORTEP views and stacking
 structures of crystals 5, 7 and 8; 3) DSC and TG analyses of the more-
 and less-soluble salts. See
 http://www.rsc.org/suppdata/ob/b2/b211327a/
;
_journal_issue 6
_journal_name_full 'Organic &amp;  Biomolecular Chemistry'
_journal_page_first 1080
_journal_paper_doi 10.1039/b211327a
_journal_volume 1
_journal_year 2003
_chemical_formula_sum 'C35 H45 N O13'
_chemical_formula_weight 687.72
_chemical_melting_point 166.4(6)
_chemical_name_common 'Crystal 8 ((R)-1/4)'
_chemical_name_systematic
; 
Inclusion complex of (R)-alpha-[[(1,1-dimethylethyl)amino]methyl]- 
3,5-dihydroxybenzenemethanol (2S,3S)-di-O-toluoyl tartrate hydrate and acetone 
;
_space_group_IT_number 19
_symmetry_cell_setting orthorhombic
_symmetry_space_group_name_Hall 'P 2ac 2ab'
_symmetry_space_group_name_H-M 'P 21 21 21'
_atom_sites_solution_hydrogens geom
_atom_sites_solution_primary direct
_atom_sites_solution_secondary difmap
_audit_creation_method SHELXL-97
_cell_angle_alpha 90.00
_cell_angle_beta 90.00
_cell_angle_gamma 90.00
_cell_formula_units_Z 4
_cell_length_a 7.810(1)
_cell_length_b 21.431(4)
_cell_length_c 21.948(3)
_cell_measurement_reflns_used 28
_cell_measurement_temperature 291(2)
_cell_measurement_theta_max 12.47
_cell_measurement_theta_min 2.77
_cell_volume 3673.6(10)
_computing_cell_refinement 'Siemens XSCANS'
_computing_data_collection 'Siemens XSCANS'
_computing_data_reduction 'Siemens SHELXTL'
_computing_molecular_graphics 'Siemens SHELXTL'
_computing_publication_material 'Siemens SHELXTL'
_computing_structure_refinement 'SHELXL-97 (Sheldrick, 1997)'
_computing_structure_solution 'SHELXS-97 (Sheldrick, 1990)'
_diffrn_ambient_temperature 291(2)
_diffrn_measured_fraction_theta_full 1.000
_diffrn_measured_fraction_theta_max 1.000
_diffrn_measurement_device_type 'Siemens P4'
_diffrn_measurement_method '\w scans'
_diffrn_radiation_monochromator graphite
_diffrn_radiation_source 'normal-focus sealed tube'
_diffrn_radiation_type MoK\a
_diffrn_radiation_wavelength 0.71073
_diffrn_reflns_av_R_equivalents 0.0163
_diffrn_reflns_av_sigmaI/netI 0.0667
_diffrn_reflns_limit_h_max 9
_diffrn_reflns_limit_h_min 0
_diffrn_reflns_limit_k_max 26
_diffrn_reflns_limit_k_min 0
_diffrn_reflns_limit_l_max 27
_diffrn_reflns_limit_l_min -1
_diffrn_reflns_number 4670
_diffrn_reflns_theta_full 26.50
_diffrn_reflns_theta_max 26.50
_diffrn_reflns_theta_min 1.86
_diffrn_standards_decay_% 4.46
_diffrn_standards_interval_count 97
_diffrn_standards_number 3
_exptl_absorpt_coefficient_mu 0.095
_exptl_absorpt_correction_type none
_exptl_crystal_colour colourless
_exptl_crystal_density_diffrn 1.243
_exptl_crystal_density_meas calculated
_exptl_crystal_density_method 'not measured'
_exptl_crystal_description column
_exptl_crystal_F_000 1464
_exptl_crystal_size_max 0.58
_exptl_crystal_size_mid 0.52
_exptl_crystal_size_min 0.32
_refine_diff_density_max 0.238
_refine_diff_density_min -0.250
_refine_diff_density_rms 0.038
_refine_ls_abs_structure_details 'Flack H D (1983), Acta Cryst. A39, 876-881'
_refine_ls_abs_structure_Flack 0(10)
_refine_ls_extinction_coef 0.0076(7)
_refine_ls_extinction_expression Fc^*^=kFc[1+0.001xFc^2^\l^3^/sin(2\q)]^-1/4^
_refine_ls_extinction_method SHELXL
_refine_ls_goodness_of_fit_ref 0.862
_refine_ls_hydrogen_treatment mixed
_refine_ls_matrix_type full
_refine_ls_number_parameters 470
_refine_ls_number_reflns 4288
_refine_ls_number_restraints 7
_refine_ls_restrained_S_all 0.865
_refine_ls_R_factor_all 0.0912
_refine_ls_R_factor_gt 0.0464
_refine_ls_shift/su_max 0.000
_refine_ls_shift/su_mean 0.000
_refine_ls_structure_factor_coef Fsqd
_refine_ls_weighting_details 'calc w=1/[\s^2^(Fo^2^)+(0.0595P)^2^+0.0000P] where P=(Fo^2^+2Fc^2^)/3'
_refine_ls_weighting_scheme calc
_refine_ls_wR_factor_gt 0.0990
_refine_ls_wR_factor_ref 0.1124
_reflns_number_gt 2430
_reflns_number_total 4288
_reflns_threshold_expression >2sigma(I)
_cod_data_source_file b211327a.txt
_cod_data_source_block y1003
_cod_depositor_comments
;
The following automatic conversions were performed:
'_symmetry_cell_setting' value 'Orthorhombic' changed to 'orthorhombic'
according to '/home/adriana/struct/CIF-dictionaries/cif_core.dic'
dictionary named 'cif_core.dic' version 2.4.1 from 2010-06-29.

Automatic conversion script
Id: cif_fix_enum 1555 2011-01-17 13:19:09Z saulius 

The following automatic conversions were performed:

'_chemical_melting_point' value '165.8-167.0' was changed to
'166.4(6)' - the average value was taken and precision was estimated.

Automatic conversion script
Id: cif_fix_values 1569 2011-02-09 13:29:24Z adriana 
;
_cod_original_sg_symbol_H-M P2(1)2(1)2(1)
_cod_database_code 7150479

loop_
_symmetry_equiv_pos_as_xyz
'x, y, z'
'-x+1/2, -y, z+1/2'
'-x, y+1/2, -z+1/2'
'x+1/2, -y+1/2, -z'

loop_
_atom_site_label
_atom_site_type_symbol
_atom_site_fract_x
_atom_site_fract_y
_atom_site_fract_z
_atom_site_U_iso_or_equiv
_atom_site_adp_type
_atom_site_occupancy
_atom_site_symmetry_multiplicity
_atom_site_calc_flag
_atom_site_refinement_flags
_atom_site_disorder_assembly
_atom_site_disorder_group
O1 O 0.0879(5) 0.88453(13) 0.63304(13) 0.0625(9) Uani 1 1 d . . .
H1 H 0.0646 0.8660 0.6647 0.075 Uiso 1 1 calc R . .
O2 O 0.3318(4) 0.68579(11) 0.58353(11) 0.0501(7) Uani 1 1 d . . .
H2 H 0.2897 0.6767 0.6166 0.060 Uiso 1 1 calc R . .
O3 O 0.1695(5) 0.86452(18) 0.40052(15) 0.0836(12) Uani 1 1 d . . .
H3 H 0.0895 0.8475 0.4181 0.100 Uiso 1 1 calc R . .
O4 O 0.9924(3) 0.90950(10) 0.22974(10) 0.0358(6) Uani 1 1 d . . .
O5 O 1.1043(4) 0.96788(12) 0.30476(12) 0.0537(8) Uani 1 1 d . . .
O6 O 1.2368(4) 0.77443(12) 0.26303(14) 0.0608(9) Uani 1 1 d . . .
O7 O 1.3101(3) 0.87009(12) 0.23447(15) 0.0540(8) Uani 1 1 d . . .
H7 H 1.4022 0.8536 0.2265 0.065 Uiso 1 1 calc R . .
O8 O 0.6800(3) 0.84758(11) 0.31109(10) 0.0398(6) Uani 1 1 d . . .
O9 O 0.6064(3) 0.83449(13) 0.21354(12) 0.0493(7) Uani 1 1 d . . .
O10 O 0.9135(3) 0.79988(11) 0.17894(10) 0.0374(6) Uani 1 1 d . . .
O11 O 0.7872(4) 0.70616(12) 0.18058(12) 0.0585(8) Uani 1 1 d . . .
N N 0.4419(5) 0.93218(15) 0.36393(14) 0.0379(8) Uani 1 1 d D . .
C1 C 0.2074(6) 0.86659(18) 0.53653(17) 0.0489(11) Uani 1 1 d . . .
H1' H 0.1789 0.9072 0.5255 0.059 Uiso 1 1 calc R . .
C2 C 0.1673(6) 0.84486(17) 0.59389(17) 0.0435(10) Uani 1 1 d . . .
C3 C 0.2068(5) 0.78410(17) 0.60965(16) 0.0386(9) Uani 1 1 d . . .
H3' H 0.1774 0.7689 0.6479 0.046 Uiso 1 1 calc R . .
C4 C 0.2891(5) 0.74645(16) 0.56881(16) 0.0377(9) Uani 1 1 d . . .
C5 C 0.3324(5) 0.76785(16) 0.51155(15) 0.0382(9) Uani 1 1 d . . .
H5 H 0.3895 0.7420 0.4842 0.046 Uiso 1 1 calc R . .
C6 C 0.2897(6) 0.82816(17) 0.49546(15) 0.0411(10) Uani 1 1 d . . .
C7 C 0.3235(6) 0.85057(18) 0.43090(15) 0.0445(10) Uani 1 1 d . . .
H7' H 0.3840 0.8178 0.4084 0.053 Uiso 1 1 calc R . .
C8 C 0.4282(6) 0.90976(18) 0.42887(15) 0.0453(10) Uani 1 1 d . . .
H8A H 0.3742 0.9416 0.4537 0.054 Uiso 1 1 calc R . .
H8B H 0.5417 0.9019 0.4451 0.054 Uiso 1 1 calc R . .
C9 C 0.5261(6) 0.99564(17) 0.35259(19) 0.0468(10) Uani 1 1 d . . .
C10 C 0.5361(7) 1.0028(2) 0.28371(19) 0.0636(13) Uani 1 1 d . . .
H10A H 0.5875 1.0422 0.2739 0.076 Uiso 1 1 calc R . .
H10B H 0.4229 1.0010 0.2668 0.076 Uiso 1 1 calc R . .
H10C H 0.6042 0.9696 0.2670 0.076 Uiso 1 1 calc R . .
C11 C 0.4131(7) 1.04637(18) 0.3800(2) 0.0680(14) Uani 1 1 d . . .
H11A H 0.4075 1.0410 0.4234 0.082 Uiso 1 1 calc R . .
H11B H 0.3001 1.0435 0.3631 0.082 Uiso 1 1 calc R . .
H11C H 0.4608 1.0866 0.3708 0.082 Uiso 1 1 calc R . .
C12 C 0.7014(6) 0.9953(2) 0.3814(2) 0.0750(15) Uani 1 1 d . . .
H12A H 0.7617 1.0326 0.3701 0.090 Uiso 1 1 calc R . .
H12B H 0.7640 0.9595 0.3675 0.090 Uiso 1 1 calc R . .
H12C H 0.6900 0.9936 0.4249 0.090 Uiso 1 1 calc R . .
C13 C 0.8193(7) 1.1744(2) 0.1110(2) 0.0762(16) Uani 1 1 d . . .
H13A H 0.8567 1.2126 0.1298 0.091 Uiso 1 1 calc R . .
H13B H 0.6966 1.1741 0.1086 0.091 Uiso 1 1 calc R . .
H13C H 0.8668 1.1715 0.0708 0.091 Uiso 1 1 calc R . .
C14 C 0.8788(6) 1.1198(2) 0.1486(2) 0.0566(12) Uani 1 1 d . . .
C15 C 0.8629(9) 1.0604(2) 0.1268(2) 0.088(2) Uani 1 1 d . . .
H15 H 0.8162 1.0539 0.0883 0.105 Uiso 1 1 calc R . .
C16 C 0.9153(8) 1.0101(2) 0.1611(2) 0.0818(18) Uani 1 1 d . . .
H16 H 0.9028 0.9701 0.1453 0.098 Uiso 1 1 calc R . .
C17 C 0.9844(5) 1.01720(16) 0.21717(17) 0.0402(9) Uani 1 1 d . . .
C18 C 1.0035(7) 1.07743(17) 0.2384(2) 0.0591(12) Uani 1 1 d . . .
H18 H 1.0543 1.0842 0.2762 0.071 Uiso 1 1 calc R . .
C19 C 0.9488(7) 1.12729(19) 0.2046(2) 0.0685(14) Uani 1 1 d . . .
H19 H 0.9599 1.1673 0.2206 0.082 Uiso 1 1 calc R . .
C20 C 1.0342(5) 0.96436(16) 0.25580(17) 0.0368(9) Uani 1 1 d . . .
C21 C 1.0254(4) 0.85312(14) 0.26312(16) 0.0309(8) Uani 1 1 d . . .
H21 H 1.0105 0.8617 0.3067 0.037 Uiso 1 1 calc R . .
C22 C 1.2042(5) 0.82839(17) 0.25295(16) 0.0357(9) Uani 1 1 d . . .
C23 C 0.8898(5) 0.80770(16) 0.24336(15) 0.0326(8) Uani 1 1 d . . .
H23 H 0.9072 0.7677 0.2640 0.039 Uiso 1 1 calc R . .
C24 C 0.7096(5) 0.83176(15) 0.25643(17) 0.0339(9) Uani 1 1 d . . .
C25 C 0.8427(5) 0.74989(18) 0.15233(18) 0.0419(10) Uani 1 1 d . . .
C26 C 0.8447(6) 0.75606(19) 0.08525(18) 0.0466(11) Uani 1 1 d . . .
C27 C 0.8139(8) 0.7044(2) 0.0493(2) 0.0793(17) Uani 1 1 d . . .
H27 H 0.7940 0.6658 0.0674 0.095 Uiso 1 1 calc R . .
C28 C 0.8128(9) 0.7099(3) -0.0134(2) 0.095(2) Uani 1 1 d . . .
H28 H 0.7954 0.6744 -0.0370 0.114 Uiso 1 1 calc R . .
C29 C 0.8361(7) 0.7652(3) -0.0414(2) 0.0779(16) Uani 1 1 d . . .
C30 C 0.8617(9) 0.8164(3) -0.0056(2) 0.093(2) Uani 1 1 d . . .
H30 H 0.8754 0.8552 -0.0239 0.111 Uiso 1 1 calc R . .
C31 C 0.8678(8) 0.8120(2) 0.05701(19) 0.0765(16) Uani 1 1 d . . .
H31 H 0.8879 0.8476 0.0802 0.092 Uiso 1 1 calc R . .
C32 C 0.8323(10) 0.7690(3) -0.1109(2) 0.118(3) Uani 1 1 d . . .
H32A H 0.9471 0.7670 -0.1263 0.142 Uiso 1 1 calc R . .
H32B H 0.7803 0.8076 -0.1231 0.142 Uiso 1 1 calc R . .
H32C H 0.7671 0.7347 -0.1268 0.142 Uiso 1 1 calc R . .
O12 O 0.0016(5) 0.82329(16) 0.73969(16) 0.0654(9) Uani 1 1 d D . .
C33 C 0.096(2) 1.0451(5) 0.6153(3) 0.260(9) Uani 1 1 d D . .
H33A H 0.0764 1.0044 0.6321 0.312 Uiso 1 1 calc R . .
H33B H -0.0030 1.0707 0.6217 0.312 Uiso 1 1 calc R . .
H33C H 0.1933 1.0637 0.6350 0.312 Uiso 1 1 calc R . .
C34 C 0.1292(12) 1.0398(3) 0.5504(3) 0.140(3) Uani 1 1 d D . .
C35 C -0.0083(16) 1.0363(6) 0.5060(5) 0.273(8) Uani 1 1 d D . .
H35A H 0.0381 1.0407 0.4657 0.327 Uiso 1 1 calc R . .
H35B H -0.0890 1.0692 0.5134 0.327 Uiso 1 1 calc R . .
H35C H -0.0651 0.9967 0.5094 0.327 Uiso 1 1 calc R . .
O13 O 0.2716(13) 1.0391(4) 0.5295(4) 0.251(5) Uani 1 1 d D . .
H0A H 0.506(5) 0.9066(16) 0.3436(17) 0.071(16) Uiso 1 1 d D . .
H0B H 0.340(2) 0.9351(19) 0.3492(18) 0.058(14) Uiso 1 1 d D . .
H12D H -0.079(6) 0.799(2) 0.740(3) 0.13(3) Uiso 1 1 d D . .
H12E H 0.072(6) 0.806(3) 0.762(2) 0.13(3) Uiso 1 1 d D . .

loop_
_atom_site_aniso_label
_atom_site_aniso_U_11
_atom_site_aniso_U_22
_atom_site_aniso_U_33
_atom_site_aniso_U_23
_atom_site_aniso_U_13
_atom_site_aniso_U_12
O1 0.091(2) 0.0497(17) 0.0471(18) 0.0027(13) 0.0218(18) 0.0164(18)
O2 0.066(2) 0.0467(15) 0.0378(15) 0.0110(13) 0.0095(15) 0.0125(15)
O3 0.072(2) 0.122(3) 0.057(2) 0.0496(19) -0.026(2) -0.045(2)
O4 0.0427(15) 0.0292(12) 0.0355(13) 0.0040(11) -0.0069(13) 0.0016(12)
O5 0.070(2) 0.0430(15) 0.0484(16) -0.0003(13) -0.0160(17) -0.0022(16)
O6 0.0463(17) 0.0430(16) 0.093(2) 0.0211(16) 0.0040(18) 0.0140(14)
O7 0.0325(15) 0.0464(15) 0.083(2) 0.0048(16) 0.0108(17) 0.0052(14)
O8 0.0429(15) 0.0463(14) 0.0302(13) -0.0007(11) 0.0043(13) 0.0083(13)
O9 0.0342(15) 0.0739(19) 0.0400(15) -0.0068(14) -0.0059(14) 0.0071(15)
O10 0.0394(15) 0.0414(14) 0.0315(13) -0.0061(12) 0.0081(13) -0.0022(13)
O11 0.080(2) 0.0432(16) 0.0525(17) -0.0007(14) -0.0004(18) -0.0116(17)
N 0.040(2) 0.0387(19) 0.0352(18) -0.0023(15) 0.0026(18) -0.0039(17)
C1 0.069(3) 0.038(2) 0.039(2) 0.0058(18) 0.006(2) 0.006(2)
C2 0.049(3) 0.041(2) 0.040(2) -0.0006(18) 0.003(2) 0.003(2)
C3 0.045(2) 0.042(2) 0.0288(19) 0.0049(17) 0.002(2) 0.002(2)
C4 0.040(2) 0.036(2) 0.037(2) 0.0035(17) -0.005(2) 0.0001(19)
C5 0.041(2) 0.045(2) 0.028(2) -0.0040(16) -0.0023(18) -0.001(2)
C6 0.052(3) 0.041(2) 0.0307(19) 0.0046(17) -0.006(2) -0.007(2)
C7 0.060(3) 0.045(2) 0.0286(19) 0.0040(17) 0.000(2) -0.005(2)
C8 0.055(3) 0.055(2) 0.0262(18) 0.0004(18) -0.0019(19) -0.012(2)
C9 0.051(3) 0.036(2) 0.054(2) -0.0007(19) 0.010(2) -0.010(2)
C10 0.073(3) 0.051(3) 0.066(3) 0.011(2) 0.015(3) -0.012(3)
C11 0.086(4) 0.042(2) 0.076(3) -0.007(2) -0.004(3) -0.004(3)
C12 0.059(3) 0.079(3) 0.086(4) -0.006(3) 0.000(3) -0.026(3)
C13 0.076(4) 0.061(3) 0.091(4) 0.041(3) 0.008(3) 0.007(3)
C14 0.061(3) 0.044(3) 0.065(3) 0.018(2) 0.004(3) 0.004(2)
C15 0.144(6) 0.056(3) 0.064(3) 0.012(3) -0.046(4) 0.008(4)
C16 0.143(5) 0.036(2) 0.067(3) 0.000(2) -0.031(4) 0.008(3)
C17 0.041(2) 0.034(2) 0.046(2) 0.0069(17) -0.003(2) 0.002(2)
C18 0.074(3) 0.041(2) 0.062(3) 0.002(2) -0.018(3) -0.005(2)
C19 0.085(4) 0.030(2) 0.091(4) 0.010(2) -0.010(3) 0.001(2)
C20 0.035(2) 0.0358(19) 0.040(2) -0.0002(18) 0.000(2) -0.0017(18)
C21 0.033(2) 0.0296(18) 0.0303(18) 0.0028(15) -0.0013(17) 0.0015(17)
C22 0.036(2) 0.037(2) 0.034(2) 0.0010(17) -0.0024(18) -0.0004(19)
C23 0.035(2) 0.0350(19) 0.0278(18) -0.0011(16) 0.0028(17) 0.0019(17)
C24 0.036(2) 0.0293(19) 0.036(2) 0.0023(16) 0.006(2) -0.0030(17)
C25 0.041(2) 0.040(2) 0.044(2) -0.007(2) 0.005(2) 0.000(2)
C26 0.048(3) 0.052(3) 0.039(2) -0.010(2) 0.006(2) -0.010(2)
C27 0.117(5) 0.065(3) 0.056(3) -0.020(2) 0.005(3) -0.026(3)
C28 0.130(6) 0.101(4) 0.055(3) -0.030(3) 0.013(4) -0.031(4)
C29 0.070(4) 0.119(5) 0.044(3) -0.008(3) 0.008(3) -0.031(3)
C30 0.143(6) 0.098(4) 0.038(3) 0.009(3) 0.002(3) -0.032(4)
C31 0.114(5) 0.071(3) 0.045(3) -0.003(2) -0.002(3) -0.018(3)
C32 0.128(6) 0.186(7) 0.041(3) 0.000(4) -0.007(4) -0.049(6)
O12 0.067(2) 0.072(2) 0.057(2) 0.0121(18) -0.001(2) -0.009(2)
C33 0.49(3) 0.191(9) 0.102(6) -0.041(6) 0.071(12) -0.038(13)
C34 0.128(8) 0.069(4) 0.222(11) 0.009(6) 0.013(8) 0.011(5)
C35 0.33(2) 0.230(12) 0.256(14) 0.063(10) -0.171(15) -0.081(14)
O13 0.294(12) 0.169(6) 0.289(9) 0.025(6) 0.146(10) 0.034(8)

loop_
_atom_type_symbol
_atom_type_description
_atom_type_scat_dispersion_real
_atom_type_scat_dispersion_imag
_atom_type_scat_source
C C 0.0033 0.0000 'International Tables Vol C Tables 4.2.6.8 and 6.1.1.4'
H H 0.0000 0.0000 'International Tables Vol C Tables 4.2.6.8 and 6.1.1.4'
N N 0.0061 0.0000 'International Tables Vol C Tables 4.2.6.8 and 6.1.1.4'
O O 0.0106 0.0000 'International Tables Vol C Tables 4.2.6.8 and 6.1.1.4'

loop_
_geom_angle_atom_site_label_1
_geom_angle_atom_site_label_2
_geom_angle_atom_site_label_3
_geom_angle
_geom_angle_site_symmetry_1
_geom_angle_site_symmetry_3
_geom_angle_publ_flag
C2 O1 H1 109.5 . . ?
C4 O2 H2 109.5 . . ?
C7 O3 H3 109.5 . . ?
C20 O4 C21 118.3(2) . . ?
C22 O7 H7 109.5 . . ?
C25 O10 C23 118.0(3) . . ?
C8 N C9 117.8(3) . . ?
C8 N H0A 109(3) . . ?
C9 N H0A 103(3) . . ?
C8 N H0B 108(3) . . ?
C9 N H0B 106(3) . . ?
H0A N H0B 113(4) . . ?
C2 C1 C6 120.0(4) . . ?
C2 C1 H1 120.0 . . ?
C6 C1 H1 120.0 . . ?
O1 C2 C1 118.0(3) . . ?
O1 C2 C3 122.2(3) . . ?
C1 C2 C3 119.8(4) . . ?
C4 C3 C2 119.8(3) . . ?
C4 C3 H3 120.1 . . ?
C2 C3 H3 120.1 . . ?
C3 C4 C5 121.1(3) . . ?
C3 C4 O2 121.1(3) . . ?
C5 C4 O2 117.8(3) . . ?
C4 C5 C6 119.0(3) . . ?
C4 C5 H5 120.5 . . ?
C6 C5 H5 120.5 . . ?
C1 C6 C5 120.3(3) . . ?
C1 C6 C7 120.1(3) . . ?
C5 C6 C7 119.5(3) . . ?
O3 C7 C8 105.7(3) . . ?
O3 C7 C6 111.2(4) . . ?
C8 C7 C6 112.8(3) . . ?
O3 C7 H7 109.0 . . ?
C8 C7 H7 109.0 . . ?
C6 C7 H7 109.0 . . ?
N C8 C7 109.5(3) . . ?
N C8 H8A 109.8 . . ?
C7 C8 H8A 109.8 . . ?
N C8 H8B 109.8 . . ?
C7 C8 H8B 109.8 . . ?
H8A C8 H8B 108.2 . . ?
C12 C9 C10 111.7(4) . . ?
C12 C9 C11 111.3(4) . . ?
C10 C9 C11 110.5(4) . . ?
C12 C9 N 108.5(4) . . ?
C10 C9 N 105.8(3) . . ?
C11 C9 N 108.7(3) . . ?
C9 C10 H10A 109.5 . . ?
C9 C10 H10B 109.5 . . ?
H10A C10 H10B 109.5 . . ?
C9 C10 H10C 109.5 . . ?
H10A C10 H10C 109.5 . . ?
H10B C10 H10C 109.5 . . ?
C9 C11 H11A 109.5 . . ?
C9 C11 H11B 109.5 . . ?
H11A C11 H11B 109.5 . . ?
C9 C11 H11C 109.5 . . ?
H11A C11 H11C 109.5 . . ?
H11B C11 H11C 109.5 . . ?
C9 C12 H12A 109.5 . . ?
C9 C12 H12B 109.5 . . ?
H12A C12 H12B 109.5 . . ?
C9 C12 H12C 109.5 . . ?
H12A C12 H12C 109.5 . . ?
H12B C12 H12C 109.5 . . ?
C14 C13 H13A 109.5 . . ?
C14 C13 H13B 109.5 . . ?
H13A C13 H13B 109.5 . . ?
C14 C13 H13C 109.5 . . ?
H13A C13 H13C 109.5 . . ?
H13B C13 H13C 109.5 . . ?
C19 C14 C15 117.7(4) . . ?
C19 C14 C13 122.0(4) . . ?
C15 C14 C13 120.3(5) . . ?
C14 C15 C16 120.8(4) . . ?
C14 C15 H15 119.6 . . ?
C16 C15 H15 119.6 . . ?
C17 C16 C15 121.8(4) . . ?
C17 C16 H16 119.1 . . ?
C15 C16 H16 119.1 . . ?
C16 C17 C18 117.2(4) . . ?
C16 C17 C20 123.0(4) . . ?
C18 C17 C20 119.8(4) . . ?
C19 C18 C17 120.8(4) . . ?
C19 C18 H18 119.6 . . ?
C17 C18 H18 119.6 . . ?
C14 C19 C18 121.7(4) . . ?
C14 C19 H19 119.1 . . ?
C18 C19 H19 119.1 . . ?
O5 C20 O4 122.8(3) . . ?
O5 C20 C17 125.9(3) . . ?
O4 C20 C17 111.3(3) . . ?
O4 C21 C23 105.8(3) . . ?
O4 C21 C22 112.7(3) . . ?
C23 C21 C22 112.4(3) . . ?
O4 C21 H21 108.6 . . ?
C23 C21 H21 108.6 . . ?
C22 C21 H21 108.6 . . ?
O6 C22 O7 126.2(4) . . ?
O6 C22 C21 120.3(3) . . ?
O7 C22 C21 113.5(3) . . ?
O10 C23 C21 105.6(3) . . ?
O10 C23 C24 110.1(3) . . ?
C21 C23 C24 112.1(3) . . ?
O10 C23 H23 109.6 . . ?
C21 C23 H23 109.6 . . ?
C24 C23 H23 109.6 . . ?
O9 C24 O8 125.9(4) . . ?
O9 C24 C23 118.2(3) . . ?
O8 C24 C23 115.9(3) . . ?
O11 C25 O10 123.1(4) . . ?
O11 C25 C26 125.9(4) . . ?
O10 C25 C26 111.0(3) . . ?
C31 C26 C27 118.0(4) . . ?
C31 C26 C25 122.2(4) . . ?
C27 C26 C25 119.7(4) . . ?
C26 C27 C28 120.1(5) . . ?
C26 C27 H27 120.0 . . ?
C28 C27 H27 120.0 . . ?
C29 C28 C27 121.9(5) . . ?
C29 C28 H28 119.0 . . ?
C27 C28 H28 119.0 . . ?
C28 C29 C30 117.7(5) . . ?
C28 C29 C32 119.9(5) . . ?
C30 C29 C32 122.4(6) . . ?
C29 C30 C31 121.6(5) . . ?
C29 C30 H30 119.2 . . ?
C31 C30 H30 119.2 . . ?
C26 C31 C30 120.6(5) . . ?
C26 C31 H31 119.7 . . ?
C30 C31 H31 119.7 . . ?
C29 C32 H32A 109.5 . . ?
C29 C32 H32B 109.5 . . ?
H32A C32 H32B 109.5 . . ?
C29 C32 H32C 109.5 . . ?
H32A C32 H32C 109.5 . . ?
H32B C32 H32C 109.5 . . ?
H12D O12 H12E 103(6) . . ?
C34 C33 H33A 109.5 . . ?
C34 C33 H33B 109.5 . . ?
H33A C33 H33B 109.5 . . ?
C34 C33 H33C 109.5 . . ?
H33A C33 H33C 109.5 . . ?
H33B C33 H33C 109.5 . . ?
O13 C34 C33 122.7(11) . . ?
O13 C34 C35 115.3(10) . . ?
C33 C34 C35 122.1(10) . . ?
C34 C35 H35A 109.5 . . ?
C34 C35 H35B 109.5 . . ?
H35A C35 H35B 109.5 . . ?
C34 C35 H35C 109.5 . . ?
H35A C35 H35C 109.5 . . ?
H35B C35 H35C 109.5 . . ?

loop_
_geom_bond_atom_site_label_1
_geom_bond_atom_site_label_2
_geom_bond_distance
_geom_bond_site_symmetry_2
_geom_bond_publ_flag
O1 C2 1.359(4) . ?
O1 H1 0.8200 . ?
O2 C4 1.380(4) . ?
O2 H2 0.8200 . ?
O3 C7 1.407(5) . ?
O3 H3 0.8200 . ?
O4 C20 1.348(4) . ?
O4 C21 1.436(4) . ?
O5 C20 1.208(4) . ?
O6 C22 1.205(4) . ?
O7 C22 1.284(4) . ?
O7 H7 0.8200 . ?
O8 C24 1.268(4) . ?
O9 C24 1.241(4) . ?
O10 C25 1.339(4) . ?
O10 C23 1.436(4) . ?
O11 C25 1.204(4) . ?
N C8 1.508(4) . ?
N C9 1.531(5) . ?
N H0A 0.866(10) . ?
N H0B 0.865(10) . ?
C1 C2 1.378(5) . ?
C1 C6 1.380(5) . ?
C1 H1 0.9300 . ?
C2 C3 1.382(5) . ?
C3 C4 1.367(5) . ?
C3 H3 0.9300 . ?
C4 C5 1.380(5) . ?
C5 C6 1.381(5) . ?
C5 H5 0.9300 . ?
C6 C7 1.519(5) . ?
C7 C8 1.510(5) . ?
C7 H7 0.9800 . ?
C8 H8A 0.9700 . ?
C8 H8B 0.9700 . ?
C9 C12 1.508(7) . ?
C9 C10 1.521(5) . ?
C9 C11 1.524(6) . ?
C10 H10A 0.9600 . ?
C10 H10B 0.9600 . ?
C10 H10C 0.9600 . ?
C11 H11A 0.9600 . ?
C11 H11B 0.9600 . ?
C11 H11C 0.9600 . ?
C12 H12A 0.9600 . ?
C12 H12B 0.9600 . ?
C12 H12C 0.9600 . ?
C13 C14 1.505(6) . ?
C13 H13A 0.9600 . ?
C13 H13B 0.9600 . ?
C13 H13C 0.9600 . ?
C14 C19 1.356(6) . ?
C14 C15 1.365(6) . ?
C15 C16 1.379(6) . ?
C15 H15 0.9300 . ?
C16 C17 1.352(6) . ?
C16 H16 0.9300 . ?
C17 C18 1.381(5) . ?
C17 C20 1.467(5) . ?
C18 C19 1.369(5) . ?
C18 H18 0.9300 . ?
C19 H19 0.9300 . ?
C21 C23 1.502(5) . ?
C21 C22 1.511(5) . ?
C21 H21 0.9800 . ?
C23 C24 1.526(5) . ?
C23 H23 0.9800 . ?
C25 C26 1.478(5) . ?
C26 C31 1.362(6) . ?
C26 C27 1.380(6) . ?
C27 C28 1.383(7) . ?
C27 H27 0.9300 . ?
C28 C29 1.348(7) . ?
C28 H28 0.9300 . ?
C29 C30 1.364(7) . ?
C29 C32 1.526(7) . ?
C30 C31 1.379(6) . ?
C30 H30 0.9300 . ?
C31 H31 0.9300 . ?
C32 H32A 0.9600 . ?
C32 H32B 0.9600 . ?
C32 H32C 0.9600 . ?
O12 H12D 0.820(11) . ?
O12 H12E 0.821(11) . ?
C33 C34 1.452(4) . ?
C33 H33A 0.9600 . ?
C33 H33B 0.9600 . ?
C33 H33C 0.9600 . ?
C34 O13 1.203(4) . ?
C34 C35 1.453(4) . ?
C35 H35A 0.9600 . ?
C35 H35B 0.9600 . ?
C35 H35C 0.9600 . ?

loop_
_geom_hbond_atom_site_label_D
_geom_hbond_atom_site_label_H
_geom_hbond_atom_site_label_A
_geom_hbond_distance_DH
_geom_hbond_distance_HA
_geom_hbond_distance_DA
_geom_hbond_angle_DHA
_geom_hbond_site_symmetry_A
N H0A O8 0.866(10) 1.989(14) 2.844(4) 169(4) .
O1 H1 O12 0.82 1.95 2.767(4) 178.1 .
N H0B O5 0.865(10) 2.195(16) 3.037(5) 164(4) 1_455
O7 H7 O9 0.82 1.67 2.479(4) 168.3 1_655
O2 H2 O8 0.82 1.88 2.695(3) 175.4 4_466
O3 H3 O2 0.82 2.14 2.871(5) 149.2 4_466
O12 H12E O11 0.821(11) 2.12(2) 2.905(5) 160(6) 4_466
O12 H12D O6 0.820(11) 2.130(15) 2.944(5) 172(7) 4_366

loop_
_geom_torsion_atom_site_label_1
_geom_torsion_atom_site_label_2
_geom_torsion_atom_site_label_3
_geom_torsion_atom_site_label_4
_geom_torsion
_geom_torsion_site_symmetry_1
_geom_torsion_site_symmetry_2
_geom_torsion_site_symmetry_3
_geom_torsion_site_symmetry_4
_geom_torsion_publ_flag
C6 C1 C2 O1 179.3(4) . . . . ?
C6 C1 C2 C3 -1.3(7) . . . . ?
O1 C2 C3 C4 -179.0(4) . . . . ?
C1 C2 C3 C4 1.6(6) . . . . ?
C2 C3 C4 C5 -0.6(6) . . . . ?
C2 C3 C4 O2 179.3(4) . . . . ?
C3 C4 C5 C6 -0.7(6) . . . . ?
O2 C4 C5 C6 179.4(4) . . . . ?
C2 C1 C6 C5 0.0(7) . . . . ?
C2 C1 C6 C7 176.0(4) . . . . ?
C4 C5 C6 C1 1.0(6) . . . . ?
C4 C5 C6 C7 -175.0(4) . . . . ?
C1 C6 C7 O3 -60.6(5) . . . . ?
C5 C6 C7 O3 115.5(4) . . . . ?
C1 C6 C7 C8 57.9(6) . . . . ?
C5 C6 C7 C8 -126.1(4) . . . . ?
C9 N C8 C7 173.3(4) . . . . ?
O3 C7 C8 N -53.0(4) . . . . ?
C6 C7 C8 N -174.7(4) . . . . ?
C8 N C9 C12 54.9(5) . . . . ?
C8 N C9 C10 175.0(4) . . . . ?
C8 N C9 C11 -66.3(5) . . . . ?
C19 C14 C15 C16 0.5(9) . . . . ?
C13 C14 C15 C16 -179.3(6) . . . . ?
C14 C15 C16 C17 -0.2(10) . . . . ?
C15 C16 C17 C18 -1.2(8) . . . . ?
C15 C16 C17 C20 177.2(5) . . . . ?
C16 C17 C18 C19 2.3(7) . . . . ?
C20 C17 C18 C19 -176.2(5) . . . . ?
C15 C14 C19 C18 0.6(8) . . . . ?
C13 C14 C19 C18 -179.6(5) . . . . ?
C17 C18 C19 C14 -2.0(8) . . . . ?
C21 O4 C20 O5 3.1(5) . . . . ?
C21 O4 C20 C17 -177.1(3) . . . . ?
C16 C17 C20 O5 176.0(5) . . . . ?
C18 C17 C20 O5 -5.7(6) . . . . ?
C16 C17 C20 O4 -3.9(6) . . . . ?
C18 C17 C20 O4 174.5(4) . . . . ?
C20 O4 C21 C23 149.5(3) . . . . ?
C20 O4 C21 C22 -87.3(4) . . . . ?
O4 C21 C22 O6 -159.2(3) . . . . ?
C23 C21 C22 O6 -39.8(5) . . . . ?
O4 C21 C22 O7 21.9(4) . . . . ?
C23 C21 C22 O7 141.4(3) . . . . ?
C25 O10 C23 C21 162.0(3) . . . . ?
C25 O10 C23 C24 -76.8(4) . . . . ?
O4 C21 C23 O10 60.7(3) . . . . ?
C22 C21 C23 O10 -62.7(4) . . . . ?
O4 C21 C23 C24 -59.2(3) . . . . ?
C22 C21 C23 C24 177.4(3) . . . . ?
O10 C23 C24 O9 7.7(4) . . . . ?
C21 C23 C24 O9 125.0(3) . . . . ?
O10 C23 C24 O8 -171.9(3) . . . . ?
C21 C23 C24 O8 -54.6(4) . . . . ?
C23 O10 C25 O11 -13.5(6) . . . . ?
C23 O10 C25 C26 167.1(3) . . . . ?
O11 C25 C26 C31 162.8(5) . . . . ?
O10 C25 C26 C31 -17.8(6) . . . . ?
O11 C25 C26 C27 -14.0(7) . . . . ?
O10 C25 C26 C27 165.4(4) . . . . ?
C31 C26 C27 C28 2.0(8) . . . . ?
C25 C26 C27 C28 179.0(5) . . . . ?
C26 C27 C28 C29 -2.0(10) . . . . ?
C27 C28 C29 C30 0.2(10) . . . . ?
C27 C28 C29 C32 -179.5(6) . . . . ?
C28 C29 C30 C31 1.5(10) . . . . ?
C32 C29 C30 C31 -178.8(6) . . . . ?
C27 C26 C31 C30 -0.4(8) . . . . ?
C25 C26 C31 C30 -177.3(5) . . . . ?
C29 C30 C31 C26 -1.4(10) . . . . ?

loop_
_cod_related_entry_id
_cod_related_entry_database
_cod_related_entry_code
1 ChemSpider 21189087
